data_7104419
loop_
_publ_author_name
'Wan, Jie-Ping'
'Pan, Yuan-Jiang'

_publ_section_title
;
 Chemo-/regioselective synthesis of 6-unsubstituted
 dihydropyrimidinones, 1,3-thiazines and chromones via novel variants
 of Biginelli reaction.
;
_journal_issue 19
_journal_name_full 'Chemical communications (Cambridge, England)'
_journal_page_first 2768
_journal_page_last 2770
_journal_paper_doi 10.1039/b901112a
_journal_volume 34
_journal_year 2009
_chemical_formula_sum 'C17 H13 Cl N2 O S'
_chemical_formula_weight 328.81
_chemical_name_systematic
;
?
;
_space_group_IT_number 33
_symmetry_cell_setting orthorhombic
_symmetry_space_group_name_Hall 'P 2c -2n'
_symmetry_space_group_name_H-M 'P n a 21'
_atom_sites_solution_hydrogens geom
_atom_sites_solution_primary direct
_atom_sites_solution_secondary difmap
_audit_creation_method SHELXL-97
_cell_angle_alpha 90.00
_cell_angle_beta 90.00
_cell_angle_gamma 90.00
_cell_formula_units_Z 8
_cell_length_a 21.147(4)
_cell_length_b 8.3692(17)
_cell_length_c 18.124(4)
_cell_measurement_temperature 293(2)
_cell_volume 3207.6(11)
_computing_cell_refinement 'Bruker XSCANS'
_computing_data_collection 'Bruker XSCANS'
_computing_data_reduction 'Bruker SHELXTL'
_computing_molecular_graphics 'Bruker SHELXTL'
_computing_publication_material 'Bruker SHELXTL'
_computing_structure_refinement 'SHELXL-97 (Sheldrick, 1997)'
_computing_structure_solution 'SHELXS-97 (Sheldrick, 1990)'
_diffrn_ambient_temperature 293(2)
_diffrn_measured_fraction_theta_full 0.997
_diffrn_measured_fraction_theta_max 0.997
_diffrn_measurement_device_type 'Bruker P4'
_diffrn_measurement_method '\w scans'
_diffrn_radiation_monochromator graphite
_diffrn_radiation_source 'fine-focus sealed tube'
_diffrn_radiation_type MoK\a
_diffrn_radiation_wavelength 0.71073
_diffrn_reflns_av_R_equivalents 0.0378
_diffrn_reflns_av_sigmaI/netI 0.0372
_diffrn_reflns_limit_h_max 27
_diffrn_reflns_limit_h_min -27
_diffrn_reflns_limit_k_max 10
_diffrn_reflns_limit_k_min -9
_diffrn_reflns_limit_l_max 23
_diffrn_reflns_limit_l_min -23
_diffrn_reflns_number 28828
_diffrn_reflns_theta_full 27.42
_diffrn_reflns_theta_max 27.42
_diffrn_reflns_theta_min 3.10
_exptl_absorpt_coefficient_mu 0.370
_exptl_absorpt_correction_type none
_exptl_crystal_colour yellow
_exptl_crystal_density_diffrn 1.362
_exptl_crystal_density_method 'not measured'
_exptl_crystal_description block
_exptl_crystal_F_000 1360
_exptl_crystal_size_max 0.43
_exptl_crystal_size_mid 0.43
_exptl_crystal_size_min 0.27
_refine_diff_density_max 0.495
_refine_diff_density_min -0.422
_refine_diff_density_rms 0.061
_refine_ls_abs_structure_details 'Flack H D (1983), Acta Cryst. A39, 876-881'
_refine_ls_abs_structure_Flack 0.31(6)
_refine_ls_extinction_method none
_refine_ls_goodness_of_fit_ref 1.156
_refine_ls_hydrogen_treatment mixed
_refine_ls_matrix_type full
_refine_ls_number_parameters 401
_refine_ls_number_reflns 7269
_refine_ls_number_restraints 1
_refine_ls_restrained_S_all 1.156
_refine_ls_R_factor_all 0.0804
_refine_ls_R_factor_gt 0.0399
_refine_ls_shift/su_max 0.001
_refine_ls_shift/su_mean 0.000
_refine_ls_structure_factor_coef Fsqd
_refine_ls_weighting_details 'calc w=1/[\s^2^(Fo^2^)+(0.0679P)^2^+0.0035P] where P=(Fo^2^+2Fc^2^)/3'
_refine_ls_weighting_scheme calc
_refine_ls_wR_factor_gt 0.1000
_refine_ls_wR_factor_ref 0.1345
_reflns_number_gt 4766
_reflns_number_total 7269
_reflns_threshold_expression >2sigma(I)
_cod_data_source_file B901112A.txt
_cod_data_source_block 1
_cod_depositor_comments
;
The following automatic conversions were performed:
'_symmetry_cell_setting' value 'Orthorhombic' changed to 'orthorhombic'
according to '/home/saulius/struct/CIF-dictionaries/cif_core.dic'
dictionary named 'cif_core.dic' version 2.4.1 from 2010-06-29.

Automatic conversion script
Id: cif_fix_enum 1527 2010-12-29 10:47:43Z saulius 

2018-03-15
Z value and formula fixed to values more according to usual
chemical conventions.                 miguel
;
_cod_original_formula_sum 'C136 H104 Cl8 N16 O8 S8'
_cod_original_formula_weight 2630.51
_cod_original_formula_units_Z 1
_cod_original_sg_symbol_H-M Pna2(1)
_cod_database_code 7104419

loop_
_symmetry_equiv_pos_as_xyz
'x, y, z'
'-x, -y, z+1/2'
'-x+1/2, y+1/2, z+1/2'
'x+1/2, -y+1/2, z'

loop_
_atom_site_label
_atom_site_type_symbol
_atom_site_fract_x
_atom_site_fract_y
_atom_site_fract_z
_atom_site_U_iso_or_equiv
_atom_site_adp_type
_atom_site_occupancy
_atom_site_symmetry_multiplicity
_atom_site_calc_flag
_atom_site_refinement_flags
_atom_site_disorder_assembly
_atom_site_disorder_group
C1 C 0.39965(16) 0.9143(4) 0.5795(2) 0.0537(8) Uani 1 1 d . . .
H1A H 0.4303 0.8513 0.5569 0.064 Uiso 1 1 calc R . .
C2 C 0.4174(2) 1.0205(4) 0.6345(2) 0.0674(11) Uani 1 1 d . . .
H2A H 0.4596 1.0287 0.6487 0.081 Uiso 1 1 calc R . .
C3 C 0.3720(2) 1.1134(4) 0.6676(2) 0.0686(11) Uani 1 1 d . . .
C4 C 0.3107(2) 1.1054(5) 0.6465(2) 0.0744(12) Uani 1 1 d . . .
H4A H 0.2807 1.1716 0.6683 0.089 Uiso 1 1 calc R . .
C5 C 0.29256(18) 0.9969(4) 0.5916(2) 0.0597(9) Uani 1 1 d . . .
H5A H 0.2503 0.9897 0.5778 0.072 Uiso 1 1 calc R . .
C6 C 0.33720(14) 0.9000(3) 0.55750(17) 0.0430(7) Uani 1 1 d . . .
C7 C 0.31849(14) 0.7775(3) 0.49920(17) 0.0396(6) Uani 1 1 d . . .
H7A H 0.3569 0.7433 0.4734 0.047 Uiso 1 1 calc R . .
C8 C 0.23106(14) 0.5798(4) 0.52472(18) 0.0435(7) Uani 1 1 d . . .
C9 C 0.21491(13) 0.7863(4) 0.43520(19) 0.0467(7) Uani 1 1 d . . .
H9A H 0.1881 0.8304 0.4000 0.056 Uiso 1 1 calc R . .
C10 C 0.27337(12) 0.8468(3) 0.44293(17) 0.0404(6) Uani 1 1 d . . .
C11 C 0.29768(13) 0.9694(3) 0.39412(17) 0.0414(7) Uani 1 1 d . . .
C12 C 0.25186(14) 1.0710(3) 0.35089(17) 0.0424(7) Uani 1 1 d . . .
C13 C 0.20493(17) 1.1522(4) 0.3873(2) 0.0615(9) Uani 1 1 d . . .
H13A H 0.1988 1.1375 0.4376 0.074 Uiso 1 1 calc R . .
C14 C 0.1665(2) 1.2571(5) 0.3476(3) 0.0799(13) Uani 1 1 d . . .
H14A H 0.1359 1.3170 0.3720 0.096 Uiso 1 1 calc R . .
C15 C 0.1736(2) 1.2719(5) 0.2734(3) 0.0860(14) Uani 1 1 d . . .
H15A H 0.1468 1.3385 0.2467 0.103 Uiso 1 1 calc R . .
C16 C 0.2197(2) 1.1895(6) 0.2383(3) 0.0862(14) Uani 1 1 d . . .
H16A H 0.2243 1.1999 0.1875 0.103 Uiso 1 1 calc R . .
C17 C 0.25994(19) 1.0905(4) 0.2765(2) 0.0659(10) Uani 1 1 d . . .
H17A H 0.2923 1.0373 0.2520 0.079 Uiso 1 1 calc R . .
C18 C 0.35667(15) 0.4030(4) 0.4001(2) 0.0521(8) Uani 1 1 d . . .
H18A H 0.3276 0.3323 0.4206 0.062 Uiso 1 1 calc R . .
C19 C 0.33872(18) 0.4965(4) 0.3408(2) 0.0599(9) Uani 1 1 d . . .
H19A H 0.2982 0.4881 0.3212 0.072 Uiso 1 1 calc R . .
C20 C 0.38155(18) 0.6017(4) 0.3115(2) 0.0569(9) Uani 1 1 d . . .
C21 C 0.4411(2) 0.6203(4) 0.3407(2) 0.0617(9) Uani 1 1 d . . .
H21A H 0.4691 0.6953 0.3215 0.074 Uiso 1 1 calc R . .
C22 C 0.45849(15) 0.5229(4) 0.40019(19) 0.0525(8) Uani 1 1 d . . .
H22A H 0.4988 0.5331 0.4203 0.063 Uiso 1 1 calc R . .
C23 C 0.41729(12) 0.4124(3) 0.42966(17) 0.0391(6) Uani 1 1 d . . .
C24 C 0.43637(13) 0.2982(3) 0.49132(17) 0.0404(6) Uani 1 1 d . . .
H24A H 0.3979 0.2664 0.5176 0.048 Uiso 1 1 calc R . .
C25 C 0.52105(13) 0.0917(3) 0.46927(18) 0.0432(7) Uani 1 1 d . . .
C26 C 0.53891(14) 0.3019(4) 0.55684(18) 0.0470(7) Uani 1 1 d . . .
H26A H 0.5660 0.3470 0.5915 0.056 Uiso 1 1 calc R . .
C27 C 0.48139(13) 0.3677(4) 0.54694(17) 0.0411(7) Uani 1 1 d . . .
C28 C 0.45722(14) 0.4939(3) 0.59463(16) 0.0422(7) Uani 1 1 d . . .
C29 C 0.49901(15) 0.5958(3) 0.64111(18) 0.0446(7) Uani 1 1 d . . .
C30 C 0.55607(17) 0.6563(4) 0.6158(2) 0.0635(9) Uani 1 1 d . . .
H30A H 0.5714 0.6266 0.5697 0.076 Uiso 1 1 calc R . .
C31 C 0.5903(2) 0.7621(5) 0.6598(3) 0.0873(15) Uani 1 1 d . . .
H31A H 0.6286 0.8028 0.6430 0.105 Uiso 1 1 calc R . .
C32 C 0.5677(2) 0.8061(5) 0.7276(3) 0.0770(11) Uani 1 1 d . . .
H32A H 0.5906 0.8773 0.7567 0.092 Uiso 1 1 calc R . .
C33 C 0.5120(2) 0.7463(4) 0.7527(2) 0.0673(11) Uani 1 1 d . . .
H33A H 0.4972 0.7757 0.7991 0.081 Uiso 1 1 calc R . .
C34 C 0.47708(18) 0.6418(4) 0.7098(2) 0.0557(8) Uani 1 1 d . . .
Cl1 Cl 0.39402(9) 1.24235(15) 0.73873(8) 0.1199(6) Uani 1 1 d . . .
Cl2 Cl 0.36044(6) 0.71882(13) 0.23557(6) 0.0856(3) Uani 1 1 d . . .
H34A H 0.4349(17) 0.610(4) 0.728(2) 0.058(9) Uiso 1 1 d . . .
N1 N 0.28925(11) 0.6356(3) 0.53334(15) 0.0452(6) Uani 1 1 d . . .
H1B H 0.3098 0.5883 0.5574 0.054 Uiso 1 1 d R . .
N2 N 0.19333(11) 0.6620(3) 0.47731(17) 0.0579(8) Uani 1 1 d . . .
H2B H 0.1601 0.6325 0.4743 0.070 Uiso 1 1 d R . .
N3 N 0.55908(11) 0.1722(3) 0.51819(16) 0.0549(7) Uani 1 1 d . . .
H3B H 0.5988 0.1246 0.5278 0.066 Uiso 1 1 d R . .
N4 N 0.46438(11) 0.1523(3) 0.45792(14) 0.0419(6) Uani 1 1 d . . .
H4B H 0.4331 0.1018 0.4298 0.050 Uiso 1 1 d R . .
O1 O 0.35491(9) 0.9932(3) 0.38865(14) 0.0531(6) Uani 1 1 d . . .
O2 O 0.39947(10) 0.5168(3) 0.59676(13) 0.0557(6) Uani 1 1 d . . .
S1 S 0.20497(4) 0.41793(10) 0.56990(5) 0.0564(2) Uani 1 1 d . . .
S2 S 0.54638(4) -0.07478(10) 0.42683(6) 0.0600(3) Uani 1 1 d . . .

loop_
_atom_site_aniso_label
_atom_site_aniso_U_11
_atom_site_aniso_U_22
_atom_site_aniso_U_33
_atom_site_aniso_U_23
_atom_site_aniso_U_13
_atom_site_aniso_U_12
C1 0.0485(18) 0.0547(17) 0.058(2) 0.0189(16) -0.0099(16) -0.0091(15)
C2 0.073(2) 0.064(2) 0.065(2) 0.026(2) -0.029(2) -0.028(2)
C3 0.104(3) 0.0472(18) 0.055(2) 0.0144(17) -0.021(2) -0.011(2)
C4 0.115(4) 0.057(2) 0.051(2) 0.0006(18) -0.009(2) 0.018(2)
C5 0.062(2) 0.067(2) 0.051(2) 0.0027(17) -0.0120(17) 0.0118(18)
C6 0.0462(17) 0.0423(14) 0.0406(17) 0.0127(13) -0.0076(14) 0.0010(13)
C7 0.0299(14) 0.0486(15) 0.0403(15) 0.0093(13) -0.0045(12) 0.0014(13)
C8 0.0346(15) 0.0499(16) 0.0462(17) 0.0041(14) -0.0055(14) -0.0007(13)
C9 0.0367(15) 0.0514(16) 0.0521(18) 0.0156(15) -0.0085(15) -0.0016(13)
C10 0.0342(14) 0.0444(15) 0.0426(16) 0.0085(13) -0.0031(13) -0.0031(12)
C11 0.0405(16) 0.0447(15) 0.0391(16) 0.0026(13) -0.0060(13) -0.0004(13)
C12 0.0425(16) 0.0430(15) 0.0419(16) 0.0109(13) -0.0036(14) -0.0029(13)
C13 0.062(2) 0.062(2) 0.061(2) 0.0122(18) 0.0035(18) 0.0161(18)
C14 0.063(3) 0.070(2) 0.106(4) 0.028(3) 0.013(3) 0.019(2)
C15 0.071(3) 0.075(3) 0.112(4) 0.042(3) -0.027(3) 0.004(2)
C16 0.101(3) 0.098(3) 0.060(2) 0.036(3) -0.029(3) -0.002(3)
C17 0.078(3) 0.072(2) 0.048(2) 0.0093(19) -0.0054(19) 0.0037(19)
C18 0.0478(18) 0.0487(17) 0.060(2) 0.0036(15) -0.0154(16) -0.0046(13)
C19 0.060(2) 0.0583(19) 0.062(2) -0.0003(18) -0.0248(18) 0.0029(17)
C20 0.075(3) 0.0481(17) 0.0479(19) -0.0041(16) -0.0123(18) 0.0133(17)
C21 0.074(3) 0.0527(19) 0.058(2) 0.0108(17) -0.0004(19) -0.0030(18)
C22 0.0466(17) 0.0589(18) 0.0521(19) 0.0070(16) -0.0071(15) -0.0055(15)
C23 0.0371(14) 0.0380(13) 0.0422(16) -0.0017(12) -0.0051(14) 0.0004(11)
C24 0.0338(15) 0.0449(15) 0.0426(16) -0.0025(14) -0.0019(13) 0.0019(13)
C25 0.0343(15) 0.0466(16) 0.0488(18) -0.0020(14) -0.0027(13) -0.0011(12)
C26 0.0382(15) 0.0495(16) 0.053(2) -0.0106(15) -0.0124(14) 0.0045(14)
C27 0.0381(15) 0.0445(15) 0.0406(16) -0.0019(12) -0.0041(13) -0.0004(13)
C28 0.0430(16) 0.0435(15) 0.0401(17) 0.0035(13) -0.0075(14) 0.0052(13)
C29 0.0512(18) 0.0387(14) 0.0440(16) -0.0001(13) -0.0105(14) 0.0076(13)
C30 0.064(2) 0.064(2) 0.063(2) -0.0109(19) 0.0049(18) -0.0135(18)
C31 0.071(3) 0.088(3) 0.103(4) -0.016(3) -0.007(3) -0.036(2)
C32 0.087(3) 0.067(2) 0.077(3) -0.015(2) -0.020(3) -0.018(2)
C33 0.088(3) 0.065(2) 0.048(3) -0.0114(17) -0.0161(19) 0.006(2)
C34 0.062(2) 0.0528(18) 0.052(2) -0.0060(16) -0.0061(17) 0.0070(17)
Cl1 0.2125(17) 0.0817(7) 0.0654(7) -0.0022(6) -0.0351(10) -0.0424(9)
Cl2 0.1231(9) 0.0788(6) 0.0550(5) 0.0145(5) -0.0165(6) 0.0261(6)
N1 0.0365(13) 0.0472(13) 0.0519(15) 0.0153(12) -0.0086(12) 0.0009(11)
N2 0.0347(14) 0.0606(17) 0.079(2) 0.0317(16) -0.0161(14) -0.0087(12)
N3 0.0344(13) 0.0604(16) 0.0700(19) -0.0215(15) -0.0164(13) 0.0110(12)
N4 0.0370(12) 0.0402(12) 0.0485(15) -0.0024(11) -0.0087(11) -0.0014(10)
O1 0.0386(11) 0.0614(14) 0.0593(14) 0.0134(12) -0.0026(10) -0.0060(10)
O2 0.0404(12) 0.0664(14) 0.0604(15) -0.0118(12) -0.0125(11) 0.0128(10)
S1 0.0482(4) 0.0514(4) 0.0697(6) 0.0224(4) -0.0103(4) -0.0085(4)
S2 0.0457(4) 0.0535(5) 0.0807(7) -0.0219(5) -0.0110(4) 0.0064(4)

loop_
_atom_type_symbol
_atom_type_description
_atom_type_scat_dispersion_real
_atom_type_scat_dispersion_imag
_atom_type_scat_source
C C 0.0033 0.0016 'International Tables Vol C Tables 4.2.6.8 and 6.1.1.4'
H H 0.0000 0.0000 'International Tables Vol C Tables 4.2.6.8 and 6.1.1.4'
Cl Cl 0.1484 0.1585 'International Tables Vol C Tables 4.2.6.8 and 6.1.1.4'
N N 0.0061 0.0033 'International Tables Vol C Tables 4.2.6.8 and 6.1.1.4'
O O 0.0106 0.0060 'International Tables Vol C Tables 4.2.6.8 and 6.1.1.4'
S S 0.1246 0.1234 'International Tables Vol C Tables 4.2.6.8 and 6.1.1.4'

loop_
_geom_angle_atom_site_label_1
_geom_angle_atom_site_label_2
_geom_angle_atom_site_label_3
_geom_angle
_geom_angle_site_symmetry_1
_geom_angle_site_symmetry_3
_geom_angle_publ_flag
C6 C1 C2 121.4(4) . . ?
C6 C1 H1A 119.3 . . ?
C2 C1 H1A 119.3 . . ?
C3 C2 C1 119.2(4) . . ?
C3 C2 H2A 120.4 . . ?
C1 C2 H2A 120.4 . . ?
C4 C3 C2 121.2(4) . . ?
C4 C3 Cl1 119.7(4) . . ?
C2 C3 Cl1 119.2(3) . . ?
C3 C4 C5 119.7(4) . . ?
C3 C4 H4A 120.2 . . ?
C5 C4 H4A 120.2 . . ?
C6 C5 C4 120.6(4) . . ?
C6 C5 H5A 119.7 . . ?
C4 C5 H5A 119.7 . . ?
C1 C6 C5 118.0(3) . . ?
C1 C6 C7 120.3(3) . . ?
C5 C6 C7 121.6(3) . . ?
N1 C7 C10 109.1(2) . . ?
N1 C7 C6 111.1(3) . . ?
C10 C7 C6 111.9(2) . . ?
N1 C7 H7A 108.2 . . ?
C10 C7 H7A 108.2 . . ?
C6 C7 H7A 108.2 . . ?
N1 C8 N2 116.2(3) . . ?
N1 C8 S1 122.2(2) . . ?
N2 C8 S1 121.6(2) . . ?
C10 C9 N2 122.4(3) . . ?
C10 C9 H9A 118.8 . . ?
N2 C9 H9A 118.8 . . ?
C9 C10 C11 122.0(3) . . ?
C9 C10 C7 120.4(3) . . ?
C11 C10 C7 117.4(2) . . ?
O1 C11 C10 120.9(3) . . ?
O1 C11 C12 119.9(3) . . ?
C10 C11 C12 119.2(2) . . ?
C17 C12 C13 120.3(3) . . ?
C17 C12 C11 119.9(3) . . ?
C13 C12 C11 119.6(3) . . ?
C12 C13 C14 119.0(4) . . ?
C12 C13 H13A 120.5 . . ?
C14 C13 H13A 120.5 . . ?
C15 C14 C13 120.2(4) . . ?
C15 C14 H14A 119.9 . . ?
C13 C14 H14A 119.9 . . ?
C16 C15 C14 119.8(4) . . ?
C16 C15 H15A 120.1 . . ?
C14 C15 H15A 120.1 . . ?
C15 C16 C17 121.2(5) . . ?
C15 C16 H16A 119.4 . . ?
C17 C16 H16A 119.4 . . ?
C12 C17 C16 119.4(4) . . ?
C12 C17 H17A 120.3 . . ?
C16 C17 H17A 120.3 . . ?
C19 C18 C23 121.3(3) . . ?
C19 C18 H18A 119.3 . . ?
C23 C18 H18A 119.3 . . ?
C20 C19 C18 118.9(3) . . ?
C20 C19 H19A 120.5 . . ?
C18 C19 H19A 120.5 . . ?
C19 C20 C21 121.9(3) . . ?
C19 C20 Cl2 119.8(3) . . ?
C21 C20 Cl2 118.3(3) . . ?
C20 C21 C22 118.1(3) . . ?
C20 C21 H21A 121.0 . . ?
C22 C21 H21A 121.0 . . ?
C23 C22 C21 121.5(3) . . ?
C23 C22 H22A 119.2 . . ?
C21 C22 H22A 119.2 . . ?
C22 C23 C18 118.1(3) . . ?
C22 C23 C24 122.5(3) . . ?
C18 C23 C24 119.4(3) . . ?
N4 C24 C27 109.8(2) . . ?
N4 C24 C23 108.8(2) . . ?
C27 C24 C23 114.6(2) . . ?
N4 C24 H24A 107.8 . . ?
C27 C24 H24A 107.8 . . ?
C23 C24 H24A 107.8 . . ?
N4 C25 N3 116.4(3) . . ?
N4 C25 S2 122.6(2) . . ?
N3 C25 S2 121.0(2) . . ?
C27 C26 N3 122.7(3) . . ?
C27 C26 H26A 118.6 . . ?
N3 C26 H26A 118.6 . . ?
C26 C27 C28 122.3(3) . . ?
C26 C27 C24 120.2(3) . . ?
C28 C27 C24 117.1(2) . . ?
O2 C28 C27 118.5(3) . . ?
O2 C28 C29 118.7(3) . . ?
C27 C28 C29 122.8(3) . . ?
C34 C29 C30 119.2(3) . . ?
C34 C29 C28 118.0(3) . . ?
C30 C29 C28 122.6(3) . . ?
C29 C30 C31 119.7(4) . . ?
C29 C30 H30A 120.2 . . ?
C31 C30 H30A 120.2 . . ?
C32 C31 C30 120.2(4) . . ?
C32 C31 H31A 119.9 . . ?
C30 C31 H31A 119.9 . . ?
C33 C32 C31 120.2(4) . . ?
C33 C32 H32A 119.9 . . ?
C31 C32 H32A 119.9 . . ?
C32 C33 C34 120.5(4) . . ?
C32 C33 H33A 119.7 . . ?
C34 C33 H33A 119.7 . . ?
C29 C34 C33 120.2(4) . . ?
C29 C34 H34A 122(2) . . ?
C33 C34 H34A 118(2) . . ?
C8 N1 C7 128.6(2) . . ?
C8 N1 H1B 115.5 . . ?
C7 N1 H1B 115.9 . . ?
C8 N2 C9 122.8(2) . . ?
C8 N2 H2B 115.5 . . ?
C9 N2 H2B 121.6 . . ?
C26 N3 C25 122.7(2) . . ?
C26 N3 H3B 121.3 . . ?
C25 N3 H3B 115.6 . . ?
C25 N4 C24 128.0(2) . . ?
C25 N4 H4B 123.6 . . ?
C24 N4 H4B 108.2 . . ?

loop_
_geom_bond_atom_site_label_1
_geom_bond_atom_site_label_2
_geom_bond_distance
_geom_bond_site_symmetry_2
_geom_bond_publ_flag
C1 C6 1.385(4) . ?
C1 C2 1.388(5) . ?
C1 H1A 0.9300 . ?
C2 C3 1.373(6) . ?
C2 H2A 0.9300 . ?
C3 C4 1.355(6) . ?
C3 Cl1 1.744(4) . ?
C4 C5 1.400(5) . ?
C4 H4A 0.9300 . ?
C5 C6 1.389(5) . ?
C5 H5A 0.9300 . ?
C6 C7 1.525(4) . ?
C7 N1 1.475(4) . ?
C7 C10 1.512(4) . ?
C7 H7A 0.9800 . ?
C8 N1 1.326(4) . ?
C8 N2 1.360(4) . ?
C8 S1 1.676(3) . ?
C9 C10 1.343(4) . ?
C9 N2 1.368(4) . ?
C9 H9A 0.9300 . ?
C10 C11 1.449(4) . ?
C11 O1 1.231(3) . ?
C11 C12 1.509(4) . ?
C12 C17 1.369(5) . ?
C12 C13 1.372(5) . ?
C13 C14 1.396(5) . ?
C13 H13A 0.9300 . ?
C14 C15 1.359(7) . ?
C14 H14A 0.9300 . ?
C15 C16 1.354(7) . ?
C15 H15A 0.9300 . ?
C16 C17 1.374(5) . ?
C16 H16A 0.9300 . ?
C17 H17A 0.9300 . ?
C18 C19 1.382(5) . ?
C18 C23 1.392(4) . ?
C18 H18A 0.9300 . ?
C19 C20 1.371(5) . ?
C19 H19A 0.9300 . ?
C20 C21 1.375(5) . ?
C20 Cl2 1.747(4) . ?
C21 C22 1.401(5) . ?
C21 H21A 0.9300 . ?
C22 C23 1.379(4) . ?
C22 H22A 0.9300 . ?
C23 C24 1.525(4) . ?
C24 N4 1.486(4) . ?
C24 C27 1.503(4) . ?
C24 H24A 0.9800 . ?
C25 N4 1.317(4) . ?
C25 N3 1.374(4) . ?
C25 S2 1.679(3) . ?
C26 C27 1.347(4) . ?
C26 N3 1.360(4) . ?
C26 H26A 0.9300 . ?
C27 C28 1.458(4) . ?
C28 O2 1.237(3) . ?
C28 C29 1.489(4) . ?
C29 C34 1.383(5) . ?
C29 C30 1.387(5) . ?
C30 C31 1.394(5) . ?
C30 H30A 0.9300 . ?
C31 C32 1.370(7) . ?
C31 H31A 0.9300 . ?
C32 C33 1.359(6) . ?
C32 H32A 0.9300 . ?
C33 C34 1.384(5) . ?
C33 H33A 0.9300 . ?
C34 H34A 0.99(3) . ?
N1 H1B 0.7314 . ?
N2 H2B 0.7473 . ?
N3 H3B 0.9464 . ?
N4 H4B 0.9368 . ?
